data_4338208
loop_
_publ_author_name
'Uemura, Kazuhiro'
'Kanbara, Toru'
'Ebihara, Masahiro'

_publ_section_title
;
 Two types of heterometallic one-dimensional alignment composed of
 acetamidate-bridged dirhodium and pivalamidate-bridged diplatinum
 complexes.
;
_journal_issue 9
_journal_name_full 'Inorganic chemistry'
_journal_page_first 4621
_journal_page_last 4628
_journal_paper_doi 10.1021/ic500305n
_journal_volume 53
_journal_year 2014
_chemical_formula_sum 'C34 H80 F12 N16 O22 Pt4 Rh2 S4'
_chemical_formula_weight 2407.56
_chemical_name_systematic
; 
 ? 
;
_space_group_IT_number 2
_symmetry_cell_setting triclinic
_symmetry_space_group_name_Hall '-P 1'
_symmetry_space_group_name_H-M 'P -1'
_atom_sites_solution_hydrogens geom
_atom_sites_solution_primary direct
_atom_sites_solution_secondary difmap
_audit_creation_method SHELXL-97
_cell_angle_alpha 74.317(11)
_cell_angle_beta 85.685(12)
_cell_angle_gamma 65.247(9)
_cell_formula_units_Z 1
_cell_length_a 11.235(3)
_cell_length_b 13.045(3)
_cell_length_c 14.126(4)
_cell_measurement_reflns_used 4057
_cell_measurement_temperature 123(2)
_cell_measurement_theta_max 30.7328
_cell_measurement_theta_min 1.9980
_cell_volume 1808.4(8)
_computing_cell_refinement CRYSTALCLEAR
_computing_data_collection CRYSTALCLEAR
_computing_data_reduction CRYSTALCLEAR
_computing_molecular_graphics 'Yadokari-XG 2009 (Wakita, Nemoto et al., 2009)'
_computing_publication_material 'Yadokari-XG 2009 (Wakita, Nemoto et al., 2009)'
_computing_structure_refinement 'SHELXL-97 (Sheldrick, 1997)'
_computing_structure_solution 'SHELXS-97 (Sheldrick, 1990)'
_diffrn_ambient_temperature 123(2)
_diffrn_detector_area_resol_mean 14.6199
_diffrn_measured_fraction_theta_full 0.982
_diffrn_measured_fraction_theta_max 0.982
_diffrn_measurement_device_type 'Rigaku/MSC Mercury CCD'
_diffrn_measurement_method dtprofit.ref
_diffrn_radiation_monochromator 'Graphite Monochromator'
_diffrn_radiation_source 'Rotating Anode'
_diffrn_radiation_type MoK\a
_diffrn_radiation_wavelength 0.71070
_diffrn_reflns_av_R_equivalents 0.0530
_diffrn_reflns_av_sigmaI/netI 0.1106
_diffrn_reflns_limit_h_max 14
_diffrn_reflns_limit_h_min -12
_diffrn_reflns_limit_k_max 16
_diffrn_reflns_limit_k_min -16
_diffrn_reflns_limit_l_max 18
_diffrn_reflns_limit_l_min -17
_diffrn_reflns_number 14525
_diffrn_reflns_theta_full 27.50
_diffrn_reflns_theta_max 27.50
_diffrn_reflns_theta_min 3.06
_exptl_absorpt_coefficient_mu 8.371
_exptl_absorpt_correction_T_max 0.6796
_exptl_absorpt_correction_T_min 0.2853
_exptl_absorpt_correction_type multi-scan
_exptl_absorpt_process_details 'REQAB (Rigaku, 1998)'
_exptl_crystal_colour yellow
_exptl_crystal_density_diffrn 2.211
_exptl_crystal_density_method 'not measured'
_exptl_crystal_description block
_exptl_crystal_F_000 1146
_exptl_crystal_size_max 0.20
_exptl_crystal_size_mid 0.10
_exptl_crystal_size_min 0.05
_refine_diff_density_max 2.959
_refine_diff_density_min -3.222
_refine_diff_density_rms 0.306
_refine_ls_extinction_method none
_refine_ls_goodness_of_fit_ref 1.067
_refine_ls_hydrogen_treatment constr
_refine_ls_matrix_type full
_refine_ls_number_parameters 436
_refine_ls_number_reflns 8164
_refine_ls_number_restraints 0
_refine_ls_restrained_S_all 1.067
_refine_ls_R_factor_all 0.0982
_refine_ls_R_factor_gt 0.0685
_refine_ls_shift/su_max 0.000
_refine_ls_shift/su_mean 0.000
_refine_ls_structure_factor_coef Fsqd
_refine_ls_weighting_details 'calc w=1/[\s^2^(Fo^2^)+(0.0569P)^2^+17.5058P] where P=(Fo^2^+2Fc^2^)/3'
_refine_ls_weighting_scheme calc
_refine_ls_wR_factor_gt 0.1523
_refine_ls_wR_factor_ref 0.1797
_reflns_number_gt 5656
_reflns_number_total 8164
_reflns_threshold_expression >2sigma(I)
_cod_data_source_file ic500305n_si_002.cif
_cod_data_source_block 2
_cod_depositor_comments 'Adding full bibliography for 4338208--4338209.cif.'
_cod_original_cell_volume 1808.5(8)
_cod_database_code 4338208

loop_
_symmetry_equiv_pos_as_xyz
'x, y, z'
'-x, -y, -z'

loop_
_atom_site_label
_atom_site_type_symbol
_atom_site_fract_x
_atom_site_fract_y
_atom_site_fract_z
_atom_site_U_iso_or_equiv
_atom_site_adp_type
_atom_site_occupancy
_atom_site_symmetry_multiplicity
_atom_site_calc_flag
_atom_site_refinement_flags
Pt1 Pt 0.01080(5) 0.06406(4) 0.39307(3) 0.03138(16) Uani 1 1 d .
Pt2 Pt 0.02843(5) 0.21150(4) 0.20244(3) 0.02870(15) Uani 1 1 d .
Rh1 Rh 0.01452(10) 0.41185(8) 0.06373(7) 0.0280(2) Uani 1 1 d .
O2 O -0.1490(10) 0.2115(8) 0.4028(7) 0.042(2) Uani 1 1 d .
O3 O 0.1731(8) 0.5616(7) -0.0339(6) 0.032(2) Uani 1 1 d .
O1 O 0.1297(10) 0.1244(8) 0.4385(6) 0.039(2) Uani 1 1 d .
N7 N 0.1975(10) 0.3961(9) 0.0845(8) 0.033(3) Uani 1 1 d .
H36 H 0.2477 0.3373 0.1322 0.040 Uiso 1 1 calc R
O4 O -0.0799(9) 0.6817(7) 0.0345(6) 0.037(2) Uani 1 1 d .
N5 N 0.1183(11) 0.2561(9) 0.2919(7) 0.034(3) Uani 1 1 d .
H10 H 0.1369 0.3162 0.2634 0.041 Uiso 1 1 calc R
N8 N -0.0590(11) 0.5207(8) 0.1546(9) 0.036(3) Uani 1 1 d .
H40 H -0.0657 0.4892 0.2171 0.043 Uiso 1 1 calc R
N1 N -0.1130(12) 0.0034(10) 0.3567(9) 0.043(3) Uani 1 1 d .
H21 H -0.1259 -0.0470 0.4108 0.064 Uiso 1 1 calc R
H22 H -0.0778 -0.0346 0.3092 0.064 Uiso 1 1 calc R
H23 H -0.1912 0.0644 0.3337 0.064 Uiso 1 1 calc R
N2 N 0.1718(12) -0.0866(9) 0.3947(9) 0.044(3) Uani 1 1 d .
H24 H 0.2455 -0.0744 0.3966 0.067 Uiso 1 1 calc R
H25 H 0.1695 -0.1090 0.3394 0.067 Uiso 1 1 calc R
H26 H 0.1723 -0.1437 0.4487 0.067 Uiso 1 1 calc R
N6 N -0.1453(12) 0.3117(9) 0.2448(8) 0.037(3) Uani 1 1 d .
H20 H -0.1935 0.3731 0.1981 0.045 Uiso 1 1 calc R
C1 C 0.1538(12) 0.2111(10) 0.3851(8) 0.027(3) Uani 1 1 d .
N4 N 0.2051(12) 0.1193(10) 0.1496(8) 0.042(3) Uani 1 1 d .
H30 H 0.2715 0.1072 0.1903 0.063 Uiso 1 1 calc R
H31 H 0.2134 0.1606 0.0882 0.063 Uiso 1 1 calc R
H32 H 0.2090 0.0491 0.1468 0.063 Uiso 1 1 calc R
S1 S 0.5783(4) 0.1116(3) 0.2084(3) 0.0447(9) Uani 1 1 d .
O7 O 0.4389(10) 0.1778(9) 0.2034(8) 0.054(3) Uani 1 1 d .
O5 O 0.6232(11) -0.0010(9) 0.2815(8) 0.057(3) Uani 1 1 d .
O6 O 0.6548(11) 0.1760(9) 0.2064(9) 0.059(3) Uani 1 1 d .
C6 C -0.1990(13) 0.3019(11) 0.3290(9) 0.032(3) Uani 1 1 d .
N3 N -0.0693(13) 0.1806(10) 0.1038(9) 0.047(3) Uani 1 1 d .
H27 H -0.0340 0.1027 0.1080 0.070 Uiso 1 1 calc R
H28 H -0.0615 0.2207 0.0417 0.070 Uiso 1 1 calc R
H29 H -0.1556 0.2048 0.1178 0.070 Uiso 1 1 calc R
C12 C 0.3856(14) 0.4460(12) 0.0451(12) 0.048(4) Uani 1 1 d .
H33 H 0.4216 0.3907 0.1092 0.072 Uiso 1 1 calc R
H34 H 0.3904 0.5201 0.0420 0.072 Uiso 1 1 calc R
H35 H 0.4365 0.4133 -0.0073 0.072 Uiso 1 1 calc R
C13 C -0.0958(14) 0.6322(11) 0.1261(11) 0.040(3) Uani 1 1 d .
C2 C 0.2249(15) 0.2588(12) 0.4373(10) 0.040(3) Uani 1 1 d .
C7 C -0.3227(14) 0.4011(12) 0.3511(11) 0.041(3) Uani 1 1 d .
C11 C 0.2471(14) 0.4668(11) 0.0323(10) 0.038(3) Uani 1 1 d .
C4 C 0.3596(16) 0.1616(14) 0.4698(12) 0.056(5) Uani 1 1 d .
H4 H 0.3505 0.0918 0.5109 0.084 Uiso 1 1 calc R
H5 H 0.4069 0.1868 0.5076 0.084 Uiso 1 1 calc R
H6 H 0.4087 0.1432 0.4118 0.084 Uiso 1 1 calc R
C10 C -0.4221(15) 0.3518(14) 0.3934(12) 0.055(4) Uani 1 1 d .
H17 H -0.3853 0.2906 0.4546 0.082 Uiso 1 1 calc R
H18 H -0.4428 0.3185 0.3458 0.082 Uiso 1 1 calc R
H19 H -0.5023 0.4146 0.4070 0.082 Uiso 1 1 calc R
S2 S 0.1132(6) 0.8361(4) 0.1756(3) 0.0648(14) Uani 1 1 d .
F1 F 0.5636(14) 0.1667(10) 0.0170(7) 0.095(4) Uani 1 1 d .
F2 F 0.5520(15) 0.0046(11) 0.0863(9) 0.106(5) Uani 1 1 d .
F3 F 0.7353(13) 0.0165(10) 0.0799(10) 0.108(5) Uani 1 1 d .
F6 F 0.1706(13) 0.6198(9) 0.1844(11) 0.102(4) Uani 1 1 d .
O10 O 0.0346(17) 0.8234(12) 0.2657(11) 0.096(5) Uani 1 1 d .
F5 F 0.3155(15) 0.6870(12) 0.1172(13) 0.131(6) Uani 1 1 d .
C8 C -0.3848(16) 0.4973(13) 0.2564(14) 0.065(5) Uani 1 1 d .
H11 H -0.4645 0.5591 0.2718 0.097 Uiso 1 1 calc R
H12 H -0.4073 0.4639 0.2097 0.097 Uiso 1 1 calc R
H13 H -0.3224 0.5303 0.2272 0.097 Uiso 1 1 calc R
F4 F 0.2908(14) 0.6423(12) 0.2769(11) 0.118(5) Uani 1 1 d .
O8 O 0.1966(19) 0.8926(13) 0.1842(11) 0.109(6) Uani 1 1 d .
C3 C 0.2327(19) 0.3698(14) 0.3696(12) 0.061(5) Uani 1 1 d .
H1 H 0.2709 0.3540 0.3077 0.091 Uiso 1 1 calc R
H2 H 0.2878 0.3931 0.4021 0.091 Uiso 1 1 calc R
H3 H 0.1444 0.4331 0.3561 0.091 Uiso 1 1 calc R
C14 C -0.1582(19) 0.7054(16) 0.1959(12) 0.066(5) Uani 1 1 d .
H37 H -0.2498 0.7566 0.1741 0.100 Uiso 1 1 calc R
H38 H -0.1109 0.7532 0.1976 0.100 Uiso 1 1 calc R
H39 H -0.1551 0.6546 0.2618 0.100 Uiso 1 1 calc R
C9 C -0.2835(18) 0.4481(15) 0.4244(14) 0.071(6) Uani 1 1 d .
H14 H -0.2198 0.4797 0.3955 0.106 Uiso 1 1 calc R
H15 H -0.2440 0.3848 0.4840 0.106 Uiso 1 1 calc R
H16 H -0.3614 0.5104 0.4414 0.106 Uiso 1 1 calc R
C5 C 0.145(2) 0.2902(17) 0.5270(12) 0.071(6) Uani 1 1 d .
H7 H 0.1390 0.2202 0.5704 0.107 Uiso 1 1 calc R
H8 H 0.0571 0.3504 0.5046 0.107 Uiso 1 1 calc R
H9 H 0.1894 0.3200 0.5630 0.107 Uiso 1 1 calc R
C15 C 0.612(2) 0.0718(18) 0.0913(15) 0.068(5) Uani 1 1 d .
O9 O 0.0398(19) 0.8702(16) 0.0872(12) 0.131(7) Uani 1 1 d .
C16 C 0.224(2) 0.6923(18) 0.1893(19) 0.078(6) Uani 1 1 d .
O11 O 0.4181(11) 0.9214(10) 0.3205(9) 0.060(3) Uani 1 1 d .
C17 C 0.487(2) 0.8133(16) 0.2930(17) 0.079(6) Uani 1 1 d .

loop_
_atom_site_aniso_label
_atom_site_aniso_U_11
_atom_site_aniso_U_22
_atom_site_aniso_U_33
_atom_site_aniso_U_23
_atom_site_aniso_U_13
_atom_site_aniso_U_12
Pt1 0.0329(3) 0.0377(3) 0.0242(3) 0.0001(2) 0.0012(2) -0.0203(2)
Pt2 0.0299(3) 0.0357(3) 0.0216(3) -0.0008(2) 0.0024(2) -0.0190(2)
Rh1 0.0262(5) 0.0359(5) 0.0231(5) -0.0009(4) 0.0017(4) -0.0184(4)
O2 0.038(6) 0.042(5) 0.036(5) -0.001(4) 0.014(4) -0.015(4)
O3 0.028(5) 0.047(5) 0.026(5) -0.005(4) 0.006(4) -0.023(4)
O1 0.054(7) 0.050(5) 0.027(5) -0.002(4) 0.004(4) -0.040(5)
N7 0.025(6) 0.039(6) 0.027(6) 0.004(5) -0.004(5) -0.012(5)
O4 0.043(6) 0.044(5) 0.031(5) 0.003(4) -0.007(4) -0.032(4)
N5 0.044(7) 0.038(6) 0.022(5) -0.003(4) 0.002(5) -0.023(5)
N8 0.036(7) 0.028(5) 0.046(7) -0.005(5) 0.003(5) -0.020(5)
N1 0.037(7) 0.049(7) 0.040(7) -0.002(5) 0.013(6) -0.023(6)
N2 0.047(8) 0.039(6) 0.035(7) -0.005(5) 0.013(6) -0.010(5)
N6 0.043(7) 0.044(6) 0.022(6) 0.003(5) -0.005(5) -0.021(5)
C1 0.023(6) 0.037(6) 0.019(6) 0.000(5) -0.004(5) -0.015(5)
N4 0.045(8) 0.051(7) 0.027(6) -0.006(5) 0.006(5) -0.020(6)
S1 0.038(2) 0.055(2) 0.040(2) -0.0041(17) -0.0030(17) -0.0221(17)
O7 0.037(6) 0.070(7) 0.048(7) -0.007(5) 0.005(5) -0.021(5)
O5 0.041(7) 0.057(6) 0.059(7) 0.008(5) -0.014(5) -0.019(5)
O6 0.054(8) 0.056(6) 0.073(8) -0.008(6) -0.009(6) -0.032(6)
C6 0.030(7) 0.037(6) 0.029(7) -0.007(5) 0.007(6) -0.016(6)
N3 0.055(9) 0.046(7) 0.039(7) -0.001(5) -0.001(6) -0.027(6)
C12 0.030(8) 0.050(8) 0.061(10) -0.003(7) 0.012(7) -0.022(6)
C13 0.038(8) 0.044(7) 0.042(8) -0.011(6) 0.021(7) -0.024(6)
C2 0.044(9) 0.056(8) 0.034(8) -0.014(6) 0.012(7) -0.034(7)
C7 0.034(8) 0.049(8) 0.040(8) -0.009(6) 0.010(6) -0.021(6)
C11 0.040(8) 0.040(7) 0.037(8) -0.007(6) 0.007(6) -0.022(6)
C4 0.052(11) 0.068(10) 0.055(10) -0.008(8) -0.023(9) -0.034(8)
C10 0.039(9) 0.073(10) 0.055(10) -0.016(8) 0.019(8) -0.028(8)
S2 0.107(4) 0.051(2) 0.041(2) -0.0094(19) -0.004(3) -0.038(3)
F1 0.135(12) 0.087(8) 0.039(6) -0.006(6) 0.013(7) -0.031(8)
F2 0.157(14) 0.127(10) 0.076(9) -0.055(8) 0.002(9) -0.081(10)
F3 0.084(10) 0.095(9) 0.119(12) -0.037(8) 0.053(8) -0.017(7)
F6 0.098(10) 0.054(6) 0.160(13) -0.032(7) -0.004(9) -0.032(6)
O10 0.139(15) 0.105(10) 0.076(10) -0.052(8) 0.043(10) -0.070(10)
F5 0.116(13) 0.132(11) 0.192(17) -0.095(11) 0.087(12) -0.077(10)
C8 0.043(10) 0.045(8) 0.085(14) -0.007(9) 0.024(9) -0.007(7)
F4 0.103(11) 0.117(10) 0.108(11) 0.002(9) -0.044(9) -0.033(9)
O8 0.190(19) 0.115(11) 0.087(11) -0.061(9) 0.065(11) -0.113(12)
C3 0.090(15) 0.080(11) 0.044(10) -0.020(8) 0.003(9) -0.063(11)
C14 0.078(14) 0.092(13) 0.054(11) -0.047(10) 0.042(10) -0.048(11)
C9 0.056(12) 0.066(11) 0.077(14) -0.036(10) 0.002(10) -0.001(9)
C5 0.110(17) 0.106(14) 0.051(11) -0.059(10) 0.036(11) -0.078(13)
C15 0.069(14) 0.085(13) 0.064(13) -0.012(11) 0.002(11) -0.048(11)
O9 0.142(17) 0.148(15) 0.064(11) -0.007(10) -0.023(11) -0.029(13)
C16 0.063(14) 0.082(13) 0.103(18) -0.027(13) 0.003(13) -0.042(11)
O11 0.039(7) 0.084(8) 0.060(8) -0.016(6) 0.013(6) -0.032(6)
C17 0.069(14) 0.063(11) 0.108(18) -0.035(11) 0.013(12) -0.022(10)

loop_
_atom_type_symbol
_atom_type_description
_atom_type_scat_dispersion_real
_atom_type_scat_dispersion_imag
_atom_type_scat_source
C C 0.0033 0.0016 'International Tables Vol C Tables 4.2.6.8 and 6.1.1.4'
H H 0.0000 0.0000 'International Tables Vol C Tables 4.2.6.8 and 6.1.1.4'
N N 0.0061 0.0033 'International Tables Vol C Tables 4.2.6.8 and 6.1.1.4'
O O 0.0106 0.0060 'International Tables Vol C Tables 4.2.6.8 and 6.1.1.4'
F F 0.0171 0.0103 'International Tables Vol C Tables 4.2.6.8 and 6.1.1.4'
S S 0.1246 0.1234 'International Tables Vol C Tables 4.2.6.8 and 6.1.1.4'
Rh Rh -1.1178 0.9187 'International Tables Vol C Tables 4.2.6.8 and 6.1.1.4'
Pt Pt -1.7033 8.3905 'International Tables Vol C Tables 4.2.6.8 and 6.1.1.4'

loop_
_geom_angle_atom_site_label_1
_geom_angle_atom_site_label_2
_geom_angle_atom_site_label_3
_geom_angle
_geom_angle_site_symmetry_1
_geom_angle_site_symmetry_3
N1 Pt1 O1 176.2(4) . .
N1 Pt1 N2 93.2(5) . .
O1 Pt1 N2 88.1(5) . .
N1 Pt1 O2 88.1(4) . .
O1 Pt1 O2 90.3(4) . .
N2 Pt1 O2 175.7(4) . .
N1 Pt1 Pt2 100.0(3) . .
O1 Pt1 Pt2 83.3(2) . .
N2 Pt1 Pt2 100.9(3) . .
O2 Pt1 Pt2 83.0(2) . .
N1 Pt1 Pt1 85.9(3) . 2_556
O1 Pt1 Pt1 90.6(2) . 2_556
N2 Pt1 Pt1 84.1(3) . 2_556
O2 Pt1 Pt1 91.9(2) . 2_556
Pt2 Pt1 Pt1 171.96(3) . 2_556
N6 Pt2 N5 89.7(5) . .
N6 Pt2 N4 175.5(4) . .
N5 Pt2 N4 90.8(5) . .
N6 Pt2 N3 88.5(5) . .
N5 Pt2 N3 175.0(4) . .
N4 Pt2 N3 90.7(5) . .
N6 Pt2 Rh1 86.5(3) . .
N5 Pt2 Rh1 86.1(3) . .
N4 Pt2 Rh1 89.1(3) . .
N3 Pt2 Rh1 89.2(3) . .
N6 Pt2 Pt1 78.2(3) . .
N5 Pt2 Pt1 78.4(3) . .
N4 Pt2 Pt1 106.2(3) . .
N3 Pt2 Pt1 105.7(3) . .
Rh1 Pt2 Pt1 158.17(3) . .
O4 Rh1 N7 89.7(4) 2_565 .
O4 Rh1 O3 90.0(4) 2_565 2_565
N7 Rh1 O3 175.7(3) . 2_565
O4 Rh1 N8 175.0(4) 2_565 .
N7 Rh1 N8 91.3(4) . .
O3 Rh1 N8 88.6(4) 2_565 .
O4 Rh1 Rh1 90.1(2) 2_565 2_565
N7 Rh1 Rh1 86.1(3) . 2_565
O3 Rh1 Rh1 89.6(2) 2_565 2_565
N8 Rh1 Rh1 85.1(3) . 2_565
O4 Rh1 Pt2 88.7(2) 2_565 .
N7 Rh1 Pt2 98.7(3) . .
O3 Rh1 Pt2 85.6(2) 2_565 .
N8 Rh1 Pt2 96.0(3) . .
Rh1 Rh1 Pt2 175.07(7) 2_565 .
C6 O2 Pt1 123.0(9) . .
C11 O3 Rh1 119.1(8) . 2_565
C1 O1 Pt1 123.8(8) . .
C11 N7 Rh1 124.7(9) . .
C11 N7 H36 117.7 . .
Rh1 N7 H36 117.7 . .
C13 O4 Rh1 120.8(8) . 2_565
C1 N5 Pt2 130.9(9) . .
C1 N5 H10 114.5 . .
Pt2 N5 H10 114.5 . .
C13 N8 Rh1 124.2(10) . .
C13 N8 H40 117.9 . .
Rh1 N8 H40 117.9 . .
Pt1 N1 H21 109.5 . .
Pt1 N1 H22 109.5 . .
H21 N1 H22 109.5 . .
Pt1 N1 H23 109.5 . .
H21 N1 H23 109.5 . .
H22 N1 H23 109.5 . .
Pt1 N2 H24 109.5 . .
Pt1 N2 H25 109.5 . .
H24 N2 H25 109.5 . .
Pt1 N2 H26 109.5 . .
H24 N2 H26 109.5 . .
H25 N2 H26 109.5 . .
C6 N6 Pt2 131.0(9) . .
C6 N6 H20 114.5 . .
Pt2 N6 H20 114.5 . .
O1 C1 N5 122.1(12) . .
O1 C1 C2 116.4(10) . .
N5 C1 C2 121.4(11) . .
Pt2 N4 H30 109.5 . .
Pt2 N4 H31 109.5 . .
H30 N4 H31 109.5 . .
Pt2 N4 H32 109.5 . .
H30 N4 H32 109.5 . .
H31 N4 H32 109.5 . .
O6 S1 O7 115.6(7) . .
O6 S1 O5 114.8(6) . .
O7 S1 O5 113.7(6) . .
O6 S1 C15 103.3(8) . .
O7 S1 C15 103.8(8) . .
O5 S1 C15 103.4(8) . .
O2 C6 N6 123.0(12) . .
O2 C6 C7 114.6(11) . .
N6 C6 C7 122.3(11) . .
Pt2 N3 H27 109.5 . .
Pt2 N3 H28 109.5 . .
H27 N3 H28 109.5 . .
Pt2 N3 H29 109.5 . .
H27 N3 H29 109.5 . .
H28 N3 H29 109.5 . .
C11 C12 H33 109.5 . .
C11 C12 H34 109.5 . .
H33 C12 H34 109.5 . .
C11 C12 H35 109.5 . .
H33 C12 H35 109.5 . .
H34 C12 H35 109.5 . .
N8 C13 O4 119.6(13) . .
N8 C13 C14 120.3(13) . .
O4 C13 C14 120.1(12) . .
C4 C2 C1 106.7(11) . .
C4 C2 C3 112.0(13) . .
C1 C2 C3 111.3(12) . .
C4 C2 C5 110.7(14) . .
C1 C2 C5 107.3(12) . .
C3 C2 C5 108.7(13) . .
C9 C7 C10 111.0(14) . .
C9 C7 C6 107.7(12) . .
C10 C7 C6 108.5(12) . .
C9 C7 C8 111.3(13) . .
C10 C7 C8 107.7(13) . .
C6 C7 C8 110.7(12) . .
N7 C11 O3 120.2(13) . .
N7 C11 C12 122.6(12) . .
O3 C11 C12 117.2(11) . .
C2 C4 H4 109.5 . .
C2 C4 H5 109.5 . .
H4 C4 H5 109.5 . .
C2 C4 H6 109.5 . .
H4 C4 H6 109.5 . .
H5 C4 H6 109.5 . .
C7 C10 H17 109.5 . .
C7 C10 H18 109.5 . .
H17 C10 H18 109.5 . .
C7 C10 H19 109.5 . .
H17 C10 H19 109.5 . .
H18 C10 H19 109.5 . .
O9 S2 O8 119.7(11) . .
O9 S2 O10 113.0(12) . .
O8 S2 O10 111.7(9) . .
O9 S2 C16 106.7(12) . .
O8 S2 C16 102.4(11) . .
O10 S2 C16 100.8(10) . .
C7 C8 H11 109.5 . .
C7 C8 H12 109.5 . .
H11 C8 H12 109.5 . .
C7 C8 H13 109.5 . .
H11 C8 H13 109.5 . .
H12 C8 H13 109.5 . .
C2 C3 H1 109.5 . .
C2 C3 H2 109.5 . .
H1 C3 H2 109.5 . .
C2 C3 H3 109.5 . .
H1 C3 H3 109.5 . .
H2 C3 H3 109.5 . .
C13 C14 H37 109.5 . .
C13 C14 H38 109.5 . .
H37 C14 H38 109.5 . .
C13 C14 H39 109.5 . .
H37 C14 H39 109.5 . .
H38 C14 H39 109.5 . .
C7 C9 H14 109.5 . .
C7 C9 H15 109.5 . .
H14 C9 H15 109.5 . .
C7 C9 H16 109.5 . .
H14 C9 H16 109.5 . .
H15 C9 H16 109.5 . .
C2 C5 H7 109.5 . .
C2 C5 H8 109.5 . .
H7 C5 H8 109.5 . .
C2 C5 H9 109.5 . .
H7 C5 H9 109.5 . .
H8 C5 H9 109.5 . .
F3 C15 F1 108.7(17) . .
F3 C15 F2 108.5(19) . .
F1 C15 F2 107.1(17) . .
F3 C15 S1 112.8(15) . .
F1 C15 S1 110.1(15) . .
F2 C15 S1 109.5(14) . .
F6 C16 F4 103.3(17) . .
F6 C16 F5 107.9(19) . .
F4 C16 F5 107.5(19) . .
F6 C16 S2 114.3(15) . .
F4 C16 S2 113.7(17) . .
F5 C16 S2 109.7(15) . .

loop_
_geom_bond_atom_site_label_1
_geom_bond_atom_site_label_2
_geom_bond_distance
_geom_bond_site_symmetry_2
Pt1 N1 2.019(12) .
Pt1 O1 2.025(9) .
Pt1 N2 2.035(11) .
Pt1 O2 2.039(9) .
Pt1 Pt2 2.9033(9) .
Pt1 Pt1 3.0786(12) 2_556
Pt2 N6 1.996(12) .
Pt2 N5 2.010(11) .
Pt2 N4 2.051(12) .
Pt2 N3 2.053(12) .
Pt2 Rh1 2.7624(11) .
Rh1 O4 1.991(10) 2_565
Rh1 N7 2.015(11) .
Rh1 O3 2.046(9) 2_565
Rh1 N8 2.047(11) .
Rh1 Rh1 2.4205(18) 2_565
O2 C6 1.289(14) .
O3 C11 1.314(15) .
O3 Rh1 2.046(9) 2_565
O1 C1 1.299(13) .
N7 C11 1.306(15) .
N7 H36 0.8800 .
O4 C13 1.317(15) .
O4 Rh1 1.991(10) 2_565
N5 C1 1.304(14) .
N5 H10 0.8800 .
N8 C13 1.285(15) .
N8 H40 0.8800 .
N1 H21 0.9100 .
N1 H22 0.9100 .
N1 H23 0.9100 .
N2 H24 0.9100 .
N2 H25 0.9100 .
N2 H26 0.9100 .
N6 C6 1.294(16) .
N6 H20 0.8800 .
C1 C2 1.524(18) .
N4 H30 0.9100 .
N4 H31 0.9100 .
N4 H32 0.9100 .
S1 O6 1.425(11) .
S1 O7 1.434(11) .
S1 O5 1.456(10) .
S1 C15 1.83(2) .
C6 C7 1.533(19) .
N3 H27 0.9100 .
N3 H28 0.9100 .
N3 H29 0.9100 .
C12 C11 1.479(19) .
C12 H33 0.9800 .
C12 H34 0.9800 .
C12 H35 0.9800 .
C13 C14 1.49(2) .
C2 C4 1.51(2) .
C2 C3 1.537(19) .
C2 C5 1.54(2) .
C7 C9 1.51(2) .
C7 C10 1.520(19) .
C7 C8 1.53(2) .
C4 H4 0.9800 .
C4 H5 0.9800 .
C4 H6 0.9800 .
C10 H17 0.9800 .
C10 H18 0.9800 .
C10 H19 0.9800 .
S2 O9 1.408(16) .
S2 O8 1.443(15) .
S2 O10 1.505(15) .
S2 C16 1.73(2) .
F1 C15 1.32(2) .
F2 C15 1.33(2) .
F3 C15 1.29(2) .
F6 C16 1.34(2) .
F5 C16 1.38(2) .
C8 H11 0.9800 .
C8 H12 0.9800 .
C8 H13 0.9800 .
F4 C16 1.34(2) .
C3 H1 0.9800 .
C3 H2 0.9800 .
C3 H3 0.9800 .
C14 H37 0.9800 .
C14 H38 0.9800 .
C14 H39 0.9800 .
C9 H14 0.9800 .
C9 H15 0.9800 .
C9 H16 0.9800 .
C5 H7 0.9800 .
C5 H8 0.9800 .
C5 H9 0.9800 .
O11 C17 1.44(2) .

loop_
_geom_torsion_atom_site_label_1
_geom_torsion_atom_site_label_2
_geom_torsion_atom_site_label_3
_geom_torsion_atom_site_label_4
_geom_torsion
_geom_torsion_site_symmetry_1
_geom_torsion_site_symmetry_4
N1 Pt1 Pt2 N6 77.8(5) . .
O1 Pt1 Pt2 N6 -100.1(4) . .
N2 Pt1 Pt2 N6 173.1(5) . .
O2 Pt1 Pt2 N6 -8.9(4) . .
Pt1 Pt1 Pt2 N6 -59.3(4) 2_556 .
N1 Pt1 Pt2 N5 169.9(5) . .
O1 Pt1 Pt2 N5 -8.0(4) . .
N2 Pt1 Pt2 N5 -94.8(5) . .
O2 Pt1 Pt2 N5 83.1(4) . .
Pt1 Pt1 Pt2 N5 32.8(4) 2_556 .
N1 Pt1 Pt2 N4 -102.6(5) . .
O1 Pt1 Pt2 N4 79.5(5) . .
N2 Pt1 Pt2 N4 -7.3(5) . .
O2 Pt1 Pt2 N4 170.6(5) . .
Pt1 Pt1 Pt2 N4 120.3(4) 2_556 .
N1 Pt1 Pt2 N3 -7.2(5) . .
O1 Pt1 Pt2 N3 174.9(5) . .
N2 Pt1 Pt2 N3 88.1(5) . .
O2 Pt1 Pt2 N3 -94.0(5) . .
Pt1 Pt1 Pt2 N3 -144.3(4) 2_556 .
N1 Pt1 Pt2 Rh1 124.3(4) . .
O1 Pt1 Pt2 Rh1 -53.7(3) . .
N2 Pt1 Pt2 Rh1 -140.5(4) . .
O2 Pt1 Pt2 Rh1 37.5(3) . .
Pt1 Pt1 Pt2 Rh1 -12.8(3) 2_556 .
N6 Pt2 Rh1 O4 -137.1(4) . 2_565
N5 Pt2 Rh1 O4 133.0(4) . 2_565
N4 Pt2 Rh1 O4 42.1(4) . 2_565
N3 Pt2 Rh1 O4 -48.5(5) . 2_565
Pt1 Pt2 Rh1 O4 177.6(3) . 2_565
N6 Pt2 Rh1 N7 133.5(5) . .
N5 Pt2 Rh1 N7 43.6(5) . .
N4 Pt2 Rh1 N7 -47.3(5) . .
N3 Pt2 Rh1 N7 -138.0(5) . .
Pt1 Pt2 Rh1 N7 88.2(3) . .
N6 Pt2 Rh1 O3 -47.0(4) . 2_565
N5 Pt2 Rh1 O3 -136.9(4) . 2_565
N4 Pt2 Rh1 O3 132.2(4) . 2_565
N3 Pt2 Rh1 O3 41.5(5) . 2_565
Pt1 Pt2 Rh1 O3 -92.3(3) . 2_565
N6 Pt2 Rh1 N8 41.2(5) . .
N5 Pt2 Rh1 N8 -48.7(5) . .
N4 Pt2 Rh1 N8 -139.6(5) . .
N3 Pt2 Rh1 N8 129.7(5) . .
Pt1 Pt2 Rh1 N8 -4.1(3) . .
N6 Pt2 Rh1 Rh1 -61.5(9) . 2_565
N5 Pt2 Rh1 Rh1 -151.4(9) . 2_565
N4 Pt2 Rh1 Rh1 117.7(9) . 2_565
N3 Pt2 Rh1 Rh1 27.0(9) . 2_565
Pt1 Pt2 Rh1 Rh1 -106.8(8) . 2_565
N1 Pt1 O2 C6 -89.3(11) . .
O1 Pt1 O2 C6 94.2(11) . .
N2 Pt1 O2 C6 163(5) . .
Pt2 Pt1 O2 C6 11.0(10) . .
Pt1 Pt1 O2 C6 -175.2(10) 2_556 .
N1 Pt1 O1 C1 -136(6) . .
N2 Pt1 O1 C1 113.1(11) . .
O2 Pt1 O1 C1 -71.0(10) . .
Pt2 Pt1 O1 C1 11.9(10) . .
Pt1 Pt1 O1 C1 -162.9(10) 2_556 .
O4 Rh1 N7 C11 87.4(12) 2_565 .
O3 Rh1 N7 C11 2(6) 2_565 .
N8 Rh1 N7 C11 -87.7(12) . .
Rh1 Rh1 N7 C11 -2.7(11) 2_565 .
Pt2 Rh1 N7 C11 176.0(11) . .
N6 Pt2 N5 C1 86.4(12) . .
N4 Pt2 N5 C1 -98.1(12) . .
N3 Pt2 N5 C1 155(5) . .
Rh1 Pt2 N5 C1 172.8(12) . .
Pt1 Pt2 N5 C1 8.3(11) . .
O4 Rh1 N8 C13 -15(5) 2_565 .
N7 Rh1 N8 C13 86.8(11) . .
O3 Rh1 N8 C13 -88.9(11) 2_565 .
Rh1 Rh1 N8 C13 0.9(11) 2_565 .
Pt2 Rh1 N8 C13 -174.3(11) . .
N5 Pt2 N6 C6 -66.4(13) . .
N4 Pt2 N6 C6 -163(5) . .
N3 Pt2 N6 C6 118.2(13) . .
Rh1 Pt2 N6 C6 -152.5(13) . .
Pt1 Pt2 N6 C6 11.8(12) . .
Pt1 O1 C1 N5 -10.2(18) . .
Pt1 O1 C1 C2 169.3(9) . .
Pt2 N5 C1 O1 -2(2) . .
Pt2 N5 C1 C2 178.4(10) . .
Pt1 O2 C6 N6 -6.8(19) . .
Pt1 O2 C6 C7 177.3(9) . .
Pt2 N6 C6 O2 -7(2) . .
Pt2 N6 C6 C7 168.1(10) . .
Rh1 N8 C13 O4 -4.1(19) . .
Rh1 N8 C13 C14 175.0(12) . .
Rh1 O4 C13 N8 5.6(18) 2_565 .
Rh1 O4 C13 C14 -173.4(12) 2_565 .
O1 C1 C2 C4 64.4(16) . .
N5 C1 C2 C4 -116.1(14) . .
O1 C1 C2 C3 -173.2(13) . .
N5 C1 C2 C3 6.3(19) . .
O1 C1 C2 C5 -54.4(17) . .
N5 C1 C2 C5 125.1(14) . .
O2 C6 C7 C9 65.6(16) . .
N6 C6 C7 C9 -110.3(16) . .
O2 C6 C7 C10 -54.6(17) . .
N6 C6 C7 C10 129.5(14) . .
O2 C6 C7 C8 -172.6(13) . .
N6 C6 C7 C8 11(2) . .
Rh1 N7 C11 O3 6.0(19) . .
Rh1 N7 C11 C12 -174.8(11) . .
Rh1 O3 C11 N7 -6.1(18) 2_565 .
Rh1 O3 C11 C12 174.7(10) 2_565 .
O6 S1 C15 F3 55.3(15) . .
O7 S1 C15 F3 176.4(13) . .
O5 S1 C15 F3 -64.6(15) . .
O6 S1 C15 F1 -66.2(15) . .
O7 S1 C15 F1 54.8(15) . .
O5 S1 C15 F1 173.8(13) . .
O6 S1 C15 F2 176.2(14) . .
O7 S1 C15 F2 -62.7(16) . .
O5 S1 C15 F2 56.2(16) . .
O9 S2 C16 F6 -54(2) . .
O8 S2 C16 F6 179.8(17) . .
O10 S2 C16 F6 65(2) . .
O9 S2 C16 F4 -172.0(16) . .
O8 S2 C16 F4 61.5(18) . .
O10 S2 C16 F4 -53.8(18) . .
O9 S2 C16 F5 67.6(18) . .
O8 S2 C16 F5 -58.9(18) . .
O10 S2 C16 F5 -174.1(16) . .
